data_7249156
loop_
_publ_author_name
'Mahdavi, Seyedehmahbobeh'
'Bockfeld, Dirk'
'Esarev, Igor V.'
'Lippmann, Petra'
'Frank, Ren\'e'
'Br\"onstrup, Mark'
'Ott, Ingo'
'Tamm, Matthias'

_publ_section_title
;
 Gold(I) and Gold(III) Carbene Complexes from the Marine Betaine
 Norzooanemonin: Inhibition of Thioredoxin Reductase, Anti-proliferative
 and Antimicrobial Activity
;
_journal_name_full 'RSC Medicinal Chemistry'
_journal_paper_doi 10.1039/D4MD00358F
_journal_year 2024
_chemical_formula_moiety 'C16 H24 Au N4 O4, B F4'
_chemical_formula_sum 'C16 H24 Au B F4 N4 O4'
_chemical_formula_weight 620.17
_space_group_crystal_system triclinic
_space_group_IT_number 2
_space_group_name_Hall '-P 1'
_space_group_name_H-M_alt 'P -1'
_atom_sites_solution_hydrogens geom
_atom_sites_solution_primary iterative
_atom_sites_solution_secondary difmap
_audit_creation_method SHELXL-2018/3
_audit_update_record
;
2024-05-14 deposited with the CCDC.	2024-07-30 downloaded from the CCDC.
;
_cell_angle_alpha 86.570(8)
_cell_angle_beta 79.101(9)
_cell_angle_gamma 76.542(8)
_cell_formula_units_Z 2
_cell_length_a 7.0200(6)
_cell_length_b 10.3525(10)
_cell_length_c 15.2507(17)
_cell_measurement_reflns_used 6013
_cell_measurement_temperature 100(2)
_cell_measurement_theta_max 73.4610
_cell_measurement_theta_min 8.6970
_cell_volume 1058.32(19)
_computing_cell_refinement 'CrysAlisPro 1.171.42.64a (Rigaku OD, 2022)'
_computing_data_collection 'CrysAlisPro 1.171.42.64a (Rigaku OD, 2022)'
_computing_data_reduction 'CrysAlisPro 1.171.42.64a (Rigaku OD, 2022)'
_computing_publication_material 'OLEX2 v1.3 (O. V. Dolomanov et al., J. Appl. Cryst., 2009, 42, 339-341)'
_computing_structure_refinement 'SHELXL-2018/3 (G. M. Sheldrick, Acta Cryst., 2015, C71, 3-8)'
_computing_structure_solution 'SHELXT 2018/2 (G. M. Sheldrick, Acta Cryst., 2015, A71, 3-8)'
_diffrn_ambient_environment N~2~
_diffrn_ambient_temperature 100(2)
_diffrn_detector 'Hybrid Pixel Array Detector'
_diffrn_detector_area_resol_mean 10.0000
_diffrn_detector_type HyPix
_diffrn_measured_fraction_theta_full 0.989
_diffrn_measured_fraction_theta_max 0.962
_diffrn_measurement_device 'four-circle diffractometer'
_diffrn_measurement_device_type 'XtaLAB Synergy, Single source at home/near, HyPix'
_diffrn_measurement_method '\w scans'
_diffrn_radiation_monochromator mirror
_diffrn_radiation_probe x-ray
_diffrn_radiation_type 'Cu K\a'
_diffrn_radiation_wavelength 1.54184
_diffrn_reflns_av_unetI/netI 0.0378
_diffrn_reflns_Laue_measured_fraction_full 0.989
_diffrn_reflns_Laue_measured_fraction_max 0.962
_diffrn_reflns_limit_h_max 8
_diffrn_reflns_limit_h_min -8
_diffrn_reflns_limit_k_max 12
_diffrn_reflns_limit_k_min -12
_diffrn_reflns_limit_l_max 19
_diffrn_reflns_limit_l_min -19
_diffrn_reflns_number 10988
_diffrn_reflns_point_group_measured_fraction_full 0.989
_diffrn_reflns_point_group_measured_fraction_max 0.962
_diffrn_reflns_theta_full 67.684
_diffrn_reflns_theta_max 75.012
_diffrn_reflns_theta_min 2.951
_diffrn_source 'micro-focus sealed X-ray tube'
_diffrn_source_type 'PhotonJet (Cu) X-ray Source'
_exptl_absorpt_coefficient_mu 13.662
_exptl_absorpt_correction_T_max 1.000
_exptl_absorpt_correction_T_min 0.246
_exptl_absorpt_correction_type gaussian
_exptl_absorpt_process_details
;
CrysAlisPro 1.171.42.64a (Rigaku Oxford Diffraction, 2022)
Numerical absorption correction based on gaussian integration over
a multifaceted crystal model
Empirical absorption correction using spherical harmonics,
implemented in SCALE3 ABSPACK scaling algorithm.
;
_exptl_crystal_colour colourless
_exptl_crystal_density_diffrn 1.946
_exptl_crystal_description plate
_exptl_crystal_F_000 600
_exptl_crystal_size_max 0.160
_exptl_crystal_size_mid 0.120
_exptl_crystal_size_min 0.020
_refine_diff_density_max 7.325
_refine_diff_density_min -3.611
_refine_diff_density_rms 0.357
_refine_ls_extinction_method none
_refine_ls_goodness_of_fit_ref 1.613
_refine_ls_hydrogen_treatment constr
_refine_ls_matrix_type full
_refine_ls_number_parameters 307
_refine_ls_number_reflns 10988
_refine_ls_number_restraints 0
_refine_ls_restrained_S_all 1.613
_refine_ls_R_factor_all 0.1674
_refine_ls_R_factor_gt 0.1326
_refine_ls_shift/su_max 0.001
_refine_ls_shift/su_mean 0.000
_refine_ls_structure_factor_coef Fsqd
_refine_ls_weighting_details 'w=1/[\s^2^(Fo^2^)+(0.2000P)^2^] where P=(Fo^2^+2Fc^2^)/3'
_refine_ls_weighting_scheme calc
_refine_ls_wR_factor_gt 0.3468
_refine_ls_wR_factor_ref 0.3902
_reflns_Friedel_coverage 0.000
_reflns_number_gt 8123
_reflns_number_total 10988
_reflns_threshold_expression 'I > 2\s(I)'
_cod_data_source_file d4md00358f2.cif
_cod_data_source_block sm37db
_cod_database_code 7249156
_shelx_shelxl_version_number 2018/3
_shelx_space_group_comment
;
The symmetry employed for this shelxl refinement is uniquely defined
by the following loop, which should always be used as a source of
symmetry information in preference to the above space-group names.
They are only intended as comments.
;
_shelx_estimated_absorpt_t_min 0.218
_shelx_estimated_absorpt_t_max 0.772
_oxdiff_exptl_absorpt_empirical_full_min 0.303
_oxdiff_exptl_absorpt_empirical_full_max 3.146
_oxdiff_exptl_absorpt_empirical_details
;
Empirical correction (ABSPACK) includes:
- Absorption correction using spherical harmonics
- Frame scaling
- Detector area scaling
- B-factor correction
;

loop_
_space_group_symop_operation_xyz
'x, y, z'
'-x, -y, -z'

loop_
_atom_site_label
_atom_site_type_symbol
_atom_site_fract_x
_atom_site_fract_y
_atom_site_fract_z
_atom_site_U_iso_or_equiv
_atom_site_adp_type
_atom_site_occupancy
_atom_site_site_symmetry_order
_atom_site_calc_flag
_atom_site_refinement_flags_posn
_atom_site_refinement_flags_adp
_atom_site_refinement_flags_occupancy
_atom_site_disorder_assembly
_atom_site_disorder_group
Au1 Au 0.25474(12) 0.57491(9) 0.46332(7) 0.0536(5) Uani 1 1 d . . . . .
O1 O 0.585(3) 0.560(2) 0.0802(15) 0.074(5) Uani 1 1 d . . . . .
O2 O 0.471(3) 0.7783(19) 0.0518(13) 0.062(4) Uani 1 1 d . . . . .
O3 O -0.057(3) 0.551(2) 0.8535(14) 0.072(5) Uani 1 1 d . . . . .
O4 O 0.032(3) 0.3286(18) 0.8613(13) 0.059(4) Uani 1 1 d . . . . .
N1 N 0.402(3) 0.609(2) 0.2662(14) 0.052(4) Uani 1 1 d . . . . .
N2 N 0.271(3) 0.801(3) 0.3256(17) 0.068(6) Uani 1 1 d . . . . .
N3 N 0.104(3) 0.528(2) 0.6602(16) 0.059(5) Uani 1 1 d . . . . .
N4 N 0.232(3) 0.346(2) 0.5923(14) 0.058(5) Uani 1 1 d . . . . .
C1 C 0.315(4) 0.671(2) 0.3434(17) 0.057(5) Uani 1 1 d . . . . .
C2 C 0.412(4) 0.706(3) 0.1988(18) 0.061(6) Uani 1 1 d . . . . .
C3 C 0.326(4) 0.827(2) 0.2381(17) 0.055(5) Uani 1 1 d . . . . .
H3 H 0.309405 0.912254 0.209254 0.066 Uiso 1 1 calc R U . . .
C4 C 0.468(4) 0.469(2) 0.255(2) 0.061(6) Uani 1 1 d . . . . .
H4A H 0.373679 0.436888 0.226252 0.091 Uiso 1 1 calc R U . . .
H4B H 0.474449 0.424941 0.313034 0.091 Uiso 1 1 calc R U . . .
H4C H 0.599826 0.449032 0.216791 0.091 Uiso 1 1 calc R U . . .
C5 C 0.172(5) 0.902(3) 0.395(2) 0.073(8) Uani 1 1 d . . . . .
H5A H 0.134817 0.856655 0.451768 0.109 Uiso 1 1 calc R U . . .
H5B H 0.052603 0.957708 0.376773 0.109 Uiso 1 1 calc R U . . .
H5C H 0.263892 0.957101 0.402089 0.109 Uiso 1 1 calc R U . . .
C6 C 0.499(4) 0.670(3) 0.105(2) 0.058(6) Uani 1 1 d . . . . .
C7 C 0.544(4) 0.752(3) -0.0439(18) 0.064(6) Uani 1 1 d . . . . .
H7A H 0.684800 0.702568 -0.053724 0.077 Uiso 1 1 calc R U . . .
H7B H 0.464413 0.696964 -0.065722 0.077 Uiso 1 1 calc R U . . .
C8 C 0.524(5) 0.880(3) -0.092(2) 0.071(7) Uani 1 1 d . . . . .
H8A H 0.568862 0.865012 -0.156268 0.107 Uiso 1 1 calc R U . . .
H8B H 0.606151 0.932407 -0.071179 0.107 Uiso 1 1 calc R U . . .
H8C H 0.384493 0.928640 -0.080911 0.107 Uiso 1 1 calc R U . . .
C9 C 0.194(4) 0.472(2) 0.5794(15) 0.053(5) Uani 1 1 d . . . . .
C10 C 0.092(3) 0.424(2) 0.7242(17) 0.053(5) Uani 1 1 d . . . . .
C11 C 0.174(4) 0.311(3) 0.680(2) 0.071(7) Uani 1 1 d . . . . .
H11 H 0.189640 0.223117 0.704245 0.085 Uiso 1 1 calc R U . . .
C12 C 0.027(4) 0.671(3) 0.677(2) 0.070(7) Uani 1 1 d . . . . .
H12A H 0.134370 0.708760 0.689946 0.105 Uiso 1 1 calc R U . . .
H12B H -0.082518 0.683360 0.728349 0.105 Uiso 1 1 calc R U . . .
H12C H -0.020502 0.715116 0.624245 0.105 Uiso 1 1 calc R U . . .
C13 C 0.339(4) 0.248(3) 0.518(2) 0.071(7) Uani 1 1 d . . . . .
H13A H 0.249087 0.245435 0.476471 0.106 Uiso 1 1 calc R U . . .
H13B H 0.380422 0.159761 0.543847 0.106 Uiso 1 1 calc R U . . .
H13C H 0.456896 0.277422 0.485349 0.106 Uiso 1 1 calc R U . . .
C14 C 0.012(4) 0.445(3) 0.8208(18) 0.058(6) Uani 1 1 d . . . . .
C15 C -0.036(4) 0.330(3) 0.960(2) 0.065(6) Uani 1 1 d . . . . .
H15A H 0.041185 0.378538 0.988654 0.077 Uiso 1 1 calc R U . . .
H15B H -0.178635 0.373505 0.975048 0.077 Uiso 1 1 calc R U . . .
C16 C -0.001(4) 0.189(3) 0.990(2) 0.073(7) Uani 1 1 d . . . . .
H16A H -0.085332 0.143917 0.964511 0.109 Uiso 1 1 calc R U . . .
H16B H -0.034822 0.184928 1.055564 0.109 Uiso 1 1 calc R U . . .
H16C H 0.139050 0.145618 0.970816 0.109 Uiso 1 1 calc R U . . .
F1 F 0.283(3) 0.913(2) 0.6032(15) 0.101(7) Uani 1 1 d . . . . .
B1 B 0.348(7) 0.912(4) 0.687(3) 0.087(11) Uani 1 1 d . . . . .
F2 F 0.435(10) 0.800(3) 0.700(3) 0.10(2) Uani 0.55(6) 1 d . . P A 1
F3 F 0.150(6) 0.959(6) 0.741(3) 0.103(18) Uani 0.55(6) 1 d . . P A 1
F4 F 0.437(8) 1.016(7) 0.688(5) 0.092(17) Uani 0.55(6) 1 d . . P A 1
F2A F 0.562(7) 0.833(5) 0.676(3) 0.077(14) Uani 0.45(6) 1 d . . P A 2
F3A F 0.257(8) 0.843(5) 0.760(3) 0.084(19) Uani 0.45(6) 1 d . . P A 2
F4A F 0.356(11) 1.026(5) 0.709(7) 0.10(2) Uani 0.45(6) 1 d . . P A 2

loop_
_atom_site_aniso_label
_atom_site_aniso_U_11
_atom_site_aniso_U_22
_atom_site_aniso_U_33
_atom_site_aniso_U_23
_atom_site_aniso_U_13
_atom_site_aniso_U_12
Au1 0.0426(6) 0.0516(6) 0.0702(7) 0.0019(4) -0.0114(4) -0.0178(4)
O1 0.083(13) 0.048(10) 0.090(13) -0.003(9) -0.002(10) -0.024(9)
O2 0.064(10) 0.052(9) 0.070(10) -0.006(8) -0.003(8) -0.017(8)
O3 0.077(12) 0.054(10) 0.080(12) -0.006(9) -0.013(9) -0.007(9)
O4 0.055(9) 0.048(9) 0.076(11) 0.004(8) -0.010(8) -0.020(7)
N1 0.044(9) 0.044(9) 0.075(12) 0.004(9) -0.017(8) -0.019(7)
N2 0.052(11) 0.067(14) 0.083(15) 0.008(11) -0.017(10) -0.007(10)
N3 0.047(10) 0.058(12) 0.078(13) 0.007(10) -0.025(9) -0.018(9)
N4 0.049(10) 0.053(11) 0.064(11) -0.005(9) 0.006(8) -0.010(8)
C1 0.064(13) 0.042(11) 0.063(13) 0.008(9) 0.005(10) -0.021(10)
C2 0.052(12) 0.062(15) 0.071(15) -0.010(12) -0.008(10) -0.017(11)
C3 0.053(12) 0.042(11) 0.069(14) -0.003(10) -0.012(10) -0.010(9)
C4 0.048(12) 0.041(11) 0.091(18) 0.009(11) -0.009(11) -0.012(9)
C5 0.076(18) 0.063(16) 0.071(16) -0.018(13) -0.003(13) -0.002(14)
C6 0.044(11) 0.046(12) 0.085(16) 0.003(11) -0.008(10) -0.016(9)
C7 0.064(14) 0.065(15) 0.070(15) 0.004(12) -0.005(11) -0.031(12)
C8 0.071(17) 0.062(15) 0.078(17) -0.008(13) -0.009(13) -0.016(13)
C9 0.060(12) 0.048(11) 0.051(11) 0.010(9) 0.001(9) -0.023(10)
C10 0.046(11) 0.048(12) 0.072(14) -0.004(10) -0.018(9) -0.014(9)
C11 0.055(14) 0.069(17) 0.087(19) 0.015(14) -0.017(13) -0.012(12)
C12 0.056(13) 0.063(16) 0.088(19) 0.003(13) -0.015(12) -0.004(12)
C13 0.065(15) 0.062(15) 0.079(18) -0.006(13) -0.008(13) -0.006(12)
C14 0.043(11) 0.062(15) 0.073(15) 0.010(12) -0.012(10) -0.019(10)
C15 0.051(13) 0.066(16) 0.080(17) 0.002(13) -0.009(11) -0.022(11)
C16 0.058(15) 0.077(19) 0.081(18) 0.009(15) -0.002(12) -0.022(14)
F1 0.075(12) 0.114(17) 0.112(15) -0.027(13) -0.019(10) -0.011(11)
B1 0.09(3) 0.07(2) 0.11(3) -0.01(2) -0.01(2) -0.04(2)
F2 0.14(5) 0.039(16) 0.14(4) 0.002(17) -0.07(4) -0.01(2)
F3 0.08(2) 0.15(5) 0.08(2) -0.01(2) 0.004(16) -0.03(3)
F4 0.07(3) 0.09(3) 0.13(4) 0.01(3) -0.04(3) -0.04(3)
F2A 0.06(2) 0.06(2) 0.10(3) 0.004(19) -0.015(19) -0.003(19)
F3A 0.10(4) 0.10(4) 0.07(2) 0.01(2) -0.02(2) -0.07(3)
F4A 0.09(5) 0.028(18) 0.19(7) 0.00(2) -0.03(4) -0.02(2)

loop_
_atom_type_symbol
_atom_type_description
_atom_type_scat_dispersion_real
_atom_type_scat_dispersion_imag
_atom_type_scat_source
C C 0.0181 0.0091 'International Tables Vol C Tables 4.2.6.8 and 6.1.1.4'
H H 0.0000 0.0000 'International Tables Vol C Tables 4.2.6.8 and 6.1.1.4'
Au Au -4.4197 7.2980 'International Tables Vol C Tables 4.2.6.8 and 6.1.1.4'
B B 0.0090 0.0039 'International Tables Vol C Tables 4.2.6.8 and 6.1.1.4'
F F 0.0727 0.0534 'International Tables Vol C Tables 4.2.6.8 and 6.1.1.4'
N N 0.0311 0.0180 'International Tables Vol C Tables 4.2.6.8 and 6.1.1.4'
O O 0.0492 0.0322 'International Tables Vol C Tables 4.2.6.8 and 6.1.1.4'

loop_
_exptl_crystal_face_index_h
_exptl_crystal_face_index_k
_exptl_crystal_face_index_l
_exptl_crystal_face_perp_dist
4 -1 -1 0.0551
-4 -1 0 0.0659
0 7 1 0.0459
0 -6 -1 0.0685
-1 0 -10 0.0080
1 0 10 0.0066

loop_
_geom_angle_atom_site_label_1
_geom_angle_atom_site_label_2
_geom_angle_atom_site_label_3
_geom_angle
_geom_angle_site_symmetry_1
_geom_angle_site_symmetry_3
_geom_angle_publ_flag
C9 Au1 C1 177.5(9) . . ?
C6 O2 C7 114(2) . . ?
C14 O4 C15 116(2) . . ?
C1 N1 C2 108(2) . . ?
C1 N1 C4 126(2) . . ?
C2 N1 C4 126(2) . . ?
C1 N2 C3 111(2) . . ?
C1 N2 C5 123(3) . . ?
C3 N2 C5 126(3) . . ?
C9 N3 C10 108(2) . . ?
C9 N3 C12 126(2) . . ?
C10 N3 C12 126(2) . . ?
C9 N4 C11 113(2) . . ?
C9 N4 C13 123(2) . . ?
C11 N4 C13 125(2) . . ?
N2 C1 N1 108(2) . . ?
N2 C1 Au1 128(2) . . ?
N1 C1 Au1 124.1(18) . . ?
C3 C2 N1 107(2) . . ?
C3 C2 C6 131(3) . . ?
N1 C2 C6 122(2) . . ?
N2 C3 C2 106(2) . . ?
O1 C6 O2 125(3) . . ?
O1 C6 C2 125(3) . . ?
O2 C6 C2 110(2) . . ?
C8 C7 O2 108(2) . . ?
N4 C9 N3 106(2) . . ?
N4 C9 Au1 128.1(17) . . ?
N3 C9 Au1 125.5(18) . . ?
C11 C10 N3 106(2) . . ?
C11 C10 C14 130(3) . . ?
N3 C10 C14 124(2) . . ?
C10 C11 N4 106(3) . . ?
O3 C14 O4 128(3) . . ?
O3 C14 C10 124(3) . . ?
O4 C14 C10 108(2) . . ?
C16 C15 O4 106(2) . . ?
F2 B1 F4 121(5) . . ?
F4A B1 F3A 111(6) . . ?
F2 B1 F1 107(4) . . ?
F4A B1 F1 113(6) . . ?
F4 B1 F1 109(5) . . ?
F3A B1 F1 118(3) . . ?
F2 B1 F3 118(5) . . ?
F4 B1 F3 103(4) . . ?
F1 B1 F3 96(4) . . ?
F4A B1 F2A 104(5) . . ?
F3A B1 F2A 101(4) . . ?
F1 B1 F2A 108(3) . . ?

loop_
_geom_bond_atom_site_label_1
_geom_bond_atom_site_label_2
_geom_bond_distance
_geom_bond_site_symmetry_2
_geom_bond_publ_flag
Au1 C9 2.03(2) . ?
Au1 C1 2.05(2) . ?
O1 C6 1.20(3) . ?
O2 C6 1.34(3) . ?
O2 C7 1.47(3) . ?
O3 C14 1.19(3) . ?
O4 C14 1.31(3) . ?
O4 C15 1.49(3) . ?
N1 C1 1.34(3) . ?
N1 C2 1.39(4) . ?
N1 C4 1.43(3) . ?
N2 C1 1.33(3) . ?
N2 C3 1.35(4) . ?
N2 C5 1.48(4) . ?
N3 C9 1.37(3) . ?
N3 C10 1.41(3) . ?
N3 C12 1.47(4) . ?
N4 C9 1.28(3) . ?
N4 C11 1.37(4) . ?
N4 C13 1.53(3) . ?
C2 C3 1.38(3) . ?
C2 C6 1.48(4) . ?
C7 C8 1.47(4) . ?
C10 C11 1.34(4) . ?
C10 C14 1.48(4) . ?
C15 C16 1.48(4) . ?
F1 B1 1.44(5) . ?
B1 F2 1.20(6) . ?
B1 F4A 1.27(7) . ?
B1 F4 1.37(7) . ?
B1 F3A 1.41(6) . ?
B1 F3 1.47(6) . ?
B1 F2A 1.51(6) . ?

loop_
_geom_torsion_atom_site_label_1
_geom_torsion_atom_site_label_2
_geom_torsion_atom_site_label_3
_geom_torsion_atom_site_label_4
_geom_torsion
_geom_torsion_site_symmetry_1
_geom_torsion_site_symmetry_2
_geom_torsion_site_symmetry_3
_geom_torsion_site_symmetry_4
_geom_torsion_publ_flag
C3 N2 C1 N1 0(3) . . . . ?
C5 N2 C1 N1 179(3) . . . . ?
C3 N2 C1 Au1 -177(2) . . . . ?
C5 N2 C1 Au1 2(4) . . . . ?
C2 N1 C1 N2 1(3) . . . . ?
C4 N1 C1 N2 -178(2) . . . . ?
C2 N1 C1 Au1 177.7(18) . . . . ?
C4 N1 C1 Au1 -1(4) . . . . ?
C1 N1 C2 C3 -1(3) . . . . ?
C4 N1 C2 C3 178(2) . . . . ?
C1 N1 C2 C6 -180(2) . . . . ?
C4 N1 C2 C6 -1(4) . . . . ?
C1 N2 C3 C2 -1(3) . . . . ?
C5 N2 C3 C2 180(3) . . . . ?
N1 C2 C3 N2 1(3) . . . . ?
C6 C2 C3 N2 180(3) . . . . ?
C7 O2 C6 O1 3(4) . . . . ?
C7 O2 C6 C2 -177(2) . . . . ?
C3 C2 C6 O1 174(3) . . . . ?
N1 C2 C6 O1 -8(4) . . . . ?
C3 C2 C6 O2 -6(4) . . . . ?
N1 C2 C6 O2 173(2) . . . . ?
C6 O2 C7 C8 -173(2) . . . . ?
C11 N4 C9 N3 -1(3) . . . . ?
C13 N4 C9 N3 -178(2) . . . . ?
C11 N4 C9 Au1 178.7(19) . . . . ?
C13 N4 C9 Au1 2(4) . . . . ?
C10 N3 C9 N4 1(3) . . . . ?
C12 N3 C9 N4 -178(2) . . . . ?
C10 N3 C9 Au1 -178.9(17) . . . . ?
C12 N3 C9 Au1 2(4) . . . . ?
C9 N3 C10 C11 -1(3) . . . . ?
C12 N3 C10 C11 178(2) . . . . ?
C9 N3 C10 C14 177(2) . . . . ?
C12 N3 C10 C14 -4(4) . . . . ?
N3 C10 C11 N4 0(3) . . . . ?
C14 C10 C11 N4 -177(2) . . . . ?
C9 N4 C11 C10 1(3) . . . . ?
C13 N4 C11 C10 178(2) . . . . ?
C15 O4 C14 O3 -1(4) . . . . ?
C15 O4 C14 C10 178.5(18) . . . . ?
C11 C10 C14 O3 180(3) . . . . ?
N3 C10 C14 O3 3(4) . . . . ?
C11 C10 C14 O4 0(4) . . . . ?
N3 C10 C14 O4 -177(2) . . . . ?
C14 O4 C15 C16 179(2) . . . . ?

loop_
_exptl_oxdiff_crystal_face_indexfrac_h
_exptl_oxdiff_crystal_face_indexfrac_k
_exptl_oxdiff_crystal_face_indexfrac_l
_exptl_oxdiff_crystal_face_x
_exptl_oxdiff_crystal_face_y
_exptl_oxdiff_crystal_face_z
4.1971 -0.6395 -0.5082 -0.3866 0.5630 0.7305
-4.3992 -0.5743 0.3334 0.3056 -0.4455 -0.8415
0.0431 6.5242 1.0404 0.5185 -0.7529 0.4053
0.3459 -6.3606 -1.0518 -0.5365 0.7792 -0.3241
-0.9819 0.2167 -9.8451 -0.8238 -0.5668 -0.0089
0.9819 -0.2167 9.8451 0.8238 0.5668 0.0089
